data_7106458
loop_
_publ_author_name
'Chengbao Ni'
'David K. Shuh'
'Kenneth N. Raymond'

_publ_section_title
;
 Uranyl sequestration: synthesis and structural characterization of uranyl
 complexes with a tetradentate methylterephthalamide ligand
;
_journal_name_full Chem.Commun.
_journal_page_first 6392
_journal_paper_doi 10.1039/c1cc11329a
_journal_volume 47
_journal_year 2011
_chemical_formula_moiety 'C88 H88 N16 O44 U4, 8(C4 H12 N), 10.56(C H4 O), 2.4(H2O)'
_chemical_formula_sum 'C130.56 H231.04 N24 O56.86 U4'
_chemical_formula_weight 3993.85
_chemical_name_systematic
;
?
;
_space_group_IT_number 142
_symmetry_cell_setting tetragonal
_symmetry_space_group_name_Hall '-I 4bd 2c'
_symmetry_space_group_name_H-M 'I 41/a c d :2'
_atom_sites_solution_hydrogens geom
_atom_sites_solution_primary direct
_atom_sites_solution_secondary difmap
_audit_creation_method SHELXL-97
_cell_angle_alpha 90.00
_cell_angle_beta 90.00
_cell_angle_gamma 90.00
_cell_formula_units_Z 8
_cell_length_a 30.576(4)
_cell_length_b 30.576(4)
_cell_length_c 45.263(6)
_cell_measurement_reflns_used 9192
_cell_measurement_temperature 150(2)
_cell_measurement_theta_max 25.34
_cell_measurement_theta_min 2.29
_cell_volume 42316(10)
_computing_cell_refinement 'Bruker SAINT'
_computing_data_collection 'Bruker APEX2'
_computing_data_reduction 'Bruker SAINT'
_computing_molecular_graphics 'Bruker SHELXTL'
_computing_publication_material 'Bruker SHELXTL'
_computing_structure_refinement 'SHELXL-97 (Sheldrick, 2008)'
_computing_structure_solution 'SHELXS-97 (Sheldrick, 2008)'
_diffrn_ambient_temperature 150(2)
_diffrn_measured_fraction_theta_full 0.999
_diffrn_measured_fraction_theta_max 0.999
_diffrn_measurement_device_type 'Bruker APEX-II CCD'
_diffrn_measurement_method '\f and \w scans'
_diffrn_radiation_monochromator graphite
_diffrn_radiation_source 'fine-focus sealed tube'
_diffrn_radiation_type MoK\a
_diffrn_radiation_wavelength 0.71073
_diffrn_reflns_av_R_equivalents 0.0605
_diffrn_reflns_av_sigmaI/netI 0.0229
_diffrn_reflns_limit_h_max 36
_diffrn_reflns_limit_h_min -36
_diffrn_reflns_limit_k_max 36
_diffrn_reflns_limit_k_min -36
_diffrn_reflns_limit_l_max 45
_diffrn_reflns_limit_l_min -54
_diffrn_reflns_number 179300
_diffrn_reflns_theta_full 25.36
_diffrn_reflns_theta_max 25.36
_diffrn_reflns_theta_min 1.30
_exptl_absorpt_coefficient_mu 3.124
_exptl_absorpt_correction_T_max 0.824
_exptl_absorpt_correction_T_min 0.610
_exptl_absorpt_correction_type multi-scan
_exptl_absorpt_process_details 'SADABS 2008/2 (Sheldrick, 2008)'
_exptl_crystal_colour red
_exptl_crystal_density_diffrn 1.261
_exptl_crystal_density_meas ?
_exptl_crystal_density_method 'not measured'
_exptl_crystal_description block
_exptl_crystal_F_000 16192
_exptl_crystal_size_max 0.16
_exptl_crystal_size_mid 0.13
_exptl_crystal_size_min 0.05
_platon_squeeze_details
;
;
_refine_diff_density_max 2.346
_refine_diff_density_min -0.819
_refine_diff_density_rms 0.192
_refine_ls_extinction_method none
_refine_ls_goodness_of_fit_ref 1.186
_refine_ls_hydrogen_treatment constr
_refine_ls_matrix_type full
_refine_ls_number_parameters 570
_refine_ls_number_reflns 9701
_refine_ls_number_restraints 60
_refine_ls_restrained_S_all 1.193
_refine_ls_R_factor_all 0.0763
_refine_ls_R_factor_gt 0.0502
_refine_ls_shift/su_max 0.002
_refine_ls_shift/su_mean 0.000
_refine_ls_structure_factor_coef Fsqd
_refine_ls_weighting_details 'calc w=1/[\s^2^(Fo^2^)+(0.0853P)^2^+495.7256P] where P=(Fo^2^+2Fc^2^)/3'
_refine_ls_weighting_scheme calc
_refine_ls_wR_factor_gt 0.1509
_refine_ls_wR_factor_ref 0.1785
_reflns_number_gt 7219
_reflns_number_total 9701
_reflns_threshold_expression >2sigma(I)
_cod_data_source_file c1cc11329a.txt
_cod_data_source_block Tetramer
_cod_depositor_comments
;
The following automatic conversions were performed:

'_exptl_crystal_density_meas' value 'not measured' was changed to '?'
- the value is perceived as not measured.

Automatic conversion script
Id: cif_fix_values 3008 2015-01-20 13:52:24Z robertas 
;
_cod_original_cell_volume 42316(8)
_cod_original_sg_symbol_H-M 'I 4(1)/acd'
_cod_database_code 7106458

loop_
_symmetry_equiv_pos_as_xyz
'x, y, z'
'-x+1/2, -y, z+1/2'
'-y+1/4, x+3/4, z+1/4'
'y+1/4, -x+1/4, z+3/4'
'-x+1/2, y, -z'
'x, -y, -z+1/2'
'y+1/4, x+3/4, -z+3/4'
'-y+1/4, -x+1/4, -z+1/4'
'x+1/2, y+1/2, z+1/2'
'-x+1, -y+1/2, z+1'
'-y+3/4, x+5/4, z+3/4'
'y+3/4, -x+3/4, z+5/4'
'-x+1, y+1/2, -z+1/2'
'x+1/2, -y+1/2, -z+1'
'y+3/4, x+5/4, -z+5/4'
'-y+3/4, -x+3/4, -z+3/4'
'-x, -y, -z'
'x-1/2, y, -z-1/2'
'y-1/4, -x-3/4, -z-1/4'
'-y-1/4, x-1/4, -z-3/4'
'x-1/2, -y, z'
'-x, y, z-1/2'
'-y-1/4, -x-3/4, z-3/4'
'y-1/4, x-1/4, z-1/4'
'-x+1/2, -y+1/2, -z+1/2'
'x, y+1/2, -z'
'y+1/4, -x-1/4, -z+1/4'
'-y+1/4, x+1/4, -z-1/4'
'x, -y+1/2, z+1/2'
'-x+1/2, y+1/2, z'
'-y+1/4, -x-1/4, z-1/4'
'y+1/4, x+1/4, z+1/4'

loop_
_atom_site_label
_atom_site_type_symbol
_atom_site_fract_x
_atom_site_fract_y
_atom_site_fract_z
_atom_site_U_iso_or_equiv
_atom_site_adp_type
_atom_site_occupancy
_atom_site_symmetry_multiplicity
_atom_site_calc_flag
_atom_site_refinement_flags
_atom_site_disorder_assembly
_atom_site_disorder_group
U1 U 0.117675(9) 0.711456(10) 0.049130(6) 0.03413(13) Uani 1 1 d . . .
O1 O 0.16522(18) 0.6830(2) 0.06217(13) 0.0476(14) Uani 1 1 d . . .
O2 O 0.07046(17) 0.74005(18) 0.03627(12) 0.0393(12) Uani 1 1 d . . .
O3 O 0.11189(17) 0.74690(18) 0.09621(11) 0.0369(12) Uani 1 1 d . . .
O4 O 0.15097(18) 0.7811(2) 0.05087(11) 0.0427(14) Uani 1 1 d . . .
O5 O 0.09853(19) 0.6559(2) 0.01594(12) 0.0463(14) Uani 1 1 d . . .
O6 O 0.15202(18) 0.7182(2) 0.00298(12) 0.0492(15) Uani 1 1 d . . .
O7 O 0.1925(3) 0.7395(4) -0.08472(15) 0.097(3) Uani 1 1 d . . .
O8 O 0.0267(3) 0.5937(3) -0.05122(15) 0.072(2) Uani 1 1 d . . .
O9 O -0.0126(2) 0.6276(2) 0.04211(13) 0.0471(14) Uani 1 1 d . . .
O10 O 0.08490(18) 0.82310(17) 0.17185(11) 0.0388(12) Uani 1 1 d . . .
O11 O 0.1745(3) 0.9157(3) 0.04572(18) 0.083(2) Uani 1 1 d . . .
N1 N 0.2022(3) 0.7583(3) -0.03705(18) 0.069(3) Uani 1 1 d . . .
H1B H 0.1916 0.7568 -0.0190 0.083 Uiso 1 1 calc R . .
N2 N 0.0403(3) 0.5976(3) -0.00236(18) 0.057(2) Uani 1 1 d . . .
H2B H 0.0587 0.6064 0.0114 0.068 Uiso 1 1 calc R . .
N3 N 0.0807(2) 0.7566(2) 0.15057(14) 0.0367(15) Uani 1 1 d . . .
H3A H 0.0857 0.7412 0.1345 0.044 Uiso 1 1 calc R . .
N4 N 0.1696(3) 0.8531(3) 0.02099(18) 0.066(2) Uani 1 1 d . . .
H4A H 0.1652 0.8247 0.0214 0.079 Uiso 1 1 calc R . .
C1 C 0.2396(4) 0.7859(5) -0.0425(3) 0.096(5) Uani 1 1 d . . .
H1C H 0.2479 0.8009 -0.0242 0.144 Uiso 1 1 calc R . .
H1D H 0.2322 0.8076 -0.0577 0.144 Uiso 1 1 calc R . .
H1E H 0.2641 0.7679 -0.0494 0.144 Uiso 1 1 calc R . .
C2 C 0.1828(3) 0.7347(4) -0.0584(2) 0.067(3) Uani 1 1 d . . .
C3 C 0.1498(3) 0.7010(4) -0.0493(2) 0.060(3) Uani 1 1 d . . .
C4 C 0.1297(3) 0.6760(4) -0.0715(2) 0.060(3) Uani 1 1 d . . .
H4B H 0.1379 0.6806 -0.0915 0.071 Uiso 1 1 calc R . .
C5 C 0.0990(4) 0.6456(4) -0.0652(2) 0.060(3) Uani 1 1 d . . .
H5A H 0.0862 0.6291 -0.0808 0.072 Uiso 1 1 calc R . .
C6 C 0.0858(3) 0.6381(3) -0.03579(19) 0.048(2) Uani 1 1 d . . .
C7 C 0.1060(3) 0.6615(3) -0.01285(18) 0.044(2) Uani 1 1 d . . .
C8 C 0.1369(3) 0.6953(3) -0.02005(19) 0.047(2) Uani 1 1 d . . .
C9 C 0.0491(3) 0.6077(3) -0.0302(2) 0.054(2) Uani 1 1 d . . .
C10 C 0.0016(4) 0.5725(3) 0.0069(2) 0.065(3) Uani 1 1 d . . .
H10A H 0.0103 0.5509 0.0220 0.078 Uiso 1 1 calc R . .
H10B H -0.0102 0.5564 -0.0103 0.078 Uiso 1 1 calc R . .
C11 C -0.0337(3) 0.6024(3) 0.0194(2) 0.052(2) Uani 1 1 d . . .
H11A H -0.0455 0.6219 0.0039 0.063 Uiso 1 1 calc R . .
H11B H -0.0580 0.5850 0.0278 0.063 Uiso 1 1 calc R . .
C12 C -0.0415(3) 0.6570(3) 0.05610(19) 0.0427(19) Uani 1 1 d . . .
H12A H -0.0619 0.6406 0.0690 0.051 Uiso 1 1 calc R . .
H12B H -0.0590 0.6726 0.0410 0.051 Uiso 1 1 calc R . .
C13 C 0.0605(3) 0.7339(2) 0.17569(17) 0.0358(17) Uani 1 1 d . . .
H13A H 0.0379 0.7135 0.1682 0.043 Uiso 1 1 calc R . .
H13B H 0.0458 0.7556 0.1885 0.043 Uiso 1 1 calc R . .
C14 C 0.0919(3) 0.7986(3) 0.15009(17) 0.0358(17) Uani 1 1 d . . .
C15 C 0.1131(3) 0.8153(3) 0.12317(18) 0.0372(17) Uani 1 1 d . . .
C16 C 0.1250(3) 0.8601(3) 0.1230(2) 0.048(2) Uani 1 1 d . . .
H16A H 0.1199 0.8778 0.1399 0.057 Uiso 1 1 calc R . .
C17 C 0.1437(3) 0.8779(3) 0.0982(2) 0.049(2) Uani 1 1 d . . .
H17A H 0.1509 0.9081 0.0982 0.059 Uiso 1 1 calc R . .
C18 C 0.1529(3) 0.8525(3) 0.07249(19) 0.0438(19) Uani 1 1 d . . .
C19 C 0.1429(2) 0.8081(3) 0.07310(17) 0.0367(18) Uani 1 1 d . . .
C20 C 0.1219(2) 0.7891(3) 0.09855(18) 0.0355(17) Uani 1 1 d . . .
C21 C 0.1674(3) 0.8757(3) 0.0457(2) 0.057(2) Uani 1 1 d . . .
C22 C 0.1791(6) 0.8745(5) -0.0073(3) 0.113(6) Uani 1 1 d . . .
H22A H 0.1803 0.8525 -0.0230 0.170 Uiso 1 1 calc R . .
H22B H 0.2073 0.8896 -0.0060 0.170 Uiso 1 1 calc R . .
H22C H 0.1560 0.8958 -0.0117 0.170 Uiso 1 1 calc R . .
N5 N 1.0000 0.7500 0.9663(2) 0.044(2) Uani 1 2 d S . .
C23 C 0.9950(3) 0.7101(3) 0.9854(2) 0.051(2) Uani 1 1 d . . .
H23A H 1.0200 0.7079 0.9988 0.076 Uiso 1 1 calc R . .
H23B H 0.9936 0.6840 0.9729 0.076 Uiso 1 1 calc R . .
H23C H 0.9680 0.7125 0.9969 0.076 Uiso 1 1 calc R . .
C24 C 0.9601(4) 0.7549(4) 0.9470(2) 0.072(3) Uani 1 1 d . . .
H24A H 0.9615 0.7828 0.9364 0.108 Uiso 1 1 calc R . .
H24B H 0.9338 0.7542 0.9594 0.108 Uiso 1 1 calc R . .
H24C H 0.9590 0.7308 0.9328 0.108 Uiso 1 1 calc R . .
N6 N 0.7300(6) 0.7823(7) 0.8624(4) 0.076(8) Uani 0.56(2) 1 d PD A 1
C25 C 0.7690(8) 0.7755(8) 0.8424(6) 0.080(10) Uani 0.56(2) 1 d PD A 1
H25A H 0.7687 0.7976 0.8267 0.121 Uiso 0.56(2) 1 calc PR A 1
H25B H 0.7675 0.7463 0.8336 0.121 Uiso 0.56(2) 1 calc PR A 1
H25C H 0.7960 0.7783 0.8539 0.121 Uiso 0.56(2) 1 calc PR A 1
C26 C 0.6892(7) 0.7900(10) 0.8444(6) 0.125(14) Uani 0.56(2) 1 d PD A 1
H26A H 0.6931 0.8160 0.8320 0.187 Uiso 0.56(2) 1 calc PR A 1
H26B H 0.6643 0.7945 0.8577 0.187 Uiso 0.56(2) 1 calc PR A 1
H26C H 0.6837 0.7645 0.8318 0.187 Uiso 0.56(2) 1 calc PR A 1
C27 C 0.7241(7) 0.7410(8) 0.8810(5) 0.100(12) Uani 0.56(2) 1 d PD A 1
H27A H 0.7457 0.7408 0.8970 0.149 Uiso 0.56(2) 1 calc PR A 1
H27B H 0.7284 0.7152 0.8685 0.149 Uiso 0.56(2) 1 calc PR A 1
H27C H 0.6946 0.7405 0.8893 0.149 Uiso 0.56(2) 1 calc PR A 1
C28 C 0.7378(8) 0.8208(7) 0.8822(5) 0.092(8) Uani 0.56(2) 1 d PD A 1
H28A H 0.7389 0.8476 0.8702 0.138 Uiso 0.56(2) 1 calc PR A 1
H28B H 0.7657 0.8171 0.8926 0.138 Uiso 0.56(2) 1 calc PR A 1
H28C H 0.7140 0.8231 0.8966 0.138 Uiso 0.56(2) 1 calc PR A 1
N6A N 0.7319(6) 0.7594(7) 0.8589(4) 0.061(9) Uani 0.44(2) 1 d PD A 2
C25A C 0.7757(8) 0.7767(11) 0.8486(8) 0.13(3) Uani 0.44(2) 1 d PD A 2
H25D H 0.7974 0.7729 0.8643 0.200 Uiso 0.44(2) 1 calc PR A 2
H25E H 0.7730 0.8079 0.8439 0.200 Uiso 0.44(2) 1 calc PR A 2
H25F H 0.7851 0.7607 0.8310 0.200 Uiso 0.44(2) 1 calc PR A 2
C26A C 0.7002(9) 0.7570(11) 0.8333(5) 0.110(17) Uani 0.44(2) 1 d PD A 2
H26D H 0.7085 0.7785 0.8182 0.166 Uiso 0.44(2) 1 calc PR A 2
H26E H 0.6705 0.7633 0.8403 0.166 Uiso 0.44(2) 1 calc PR A 2
H26F H 0.7009 0.7276 0.8247 0.166 Uiso 0.44(2) 1 calc PR A 2
C27A C 0.7377(9) 0.7139(6) 0.8717(5) 0.069(8) Uani 0.44(2) 1 d PD A 2
H27D H 0.7556 0.7157 0.8896 0.103 Uiso 0.44(2) 1 calc PR A 2
H27E H 0.7523 0.6952 0.8572 0.103 Uiso 0.44(2) 1 calc PR A 2
H27F H 0.7091 0.7016 0.8766 0.103 Uiso 0.44(2) 1 calc PR A 2
C28A C 0.7137(5) 0.7908(4) 0.8816(4) 0.076(10) Uani 0.44(2) 1 d PD A 2
H28D H 0.7334 0.7918 0.8987 0.115 Uiso 0.44(2) 1 calc PR A 2
H28E H 0.6847 0.7809 0.8879 0.115 Uiso 0.44(2) 1 calc PR A 2
H28F H 0.7114 0.8201 0.8729 0.115 Uiso 0.44(2) 1 calc PR A 2
N7 N 0.7481(5) 0.8773(4) 0.0051(4) 0.121(7) Uani 0.50 1 d PRDU A -1
C29 C 0.7866(5) 0.9055(4) -0.0034(4) 0.129(9) Uani 0.50 1 d PRDU A -1
H29A H 0.8136 0.8924 0.0043 0.193 Uiso 0.50 1 calc PR A -1
H29B H 0.7829 0.9348 0.0050 0.193 Uiso 0.50 1 calc PR A -1
H29C H 0.7883 0.9076 -0.0250 0.193 Uiso 0.50 1 calc PR A -1
C30 C 0.7462(8) 0.8722(9) 0.0383(4) 0.137(10) Uani 0.50 1 d PDU A -1
H30A H 0.7532 0.9002 0.0477 0.206 Uiso 0.50 1 calc PR A -1
H30B H 0.7674 0.8500 0.0445 0.206 Uiso 0.50 1 calc PR A -1
H30C H 0.7167 0.8630 0.0441 0.206 Uiso 0.50 1 calc PR A -1
C31 C 0.7515(9) 0.8331(5) -0.0095(6) 0.125(10) Uani 0.50 1 d PDU A -1
H31A H 0.7563 0.8370 -0.0308 0.188 Uiso 0.50 1 calc PR A -1
H31B H 0.7244 0.8167 -0.0063 0.188 Uiso 0.50 1 calc PR A -1
H31C H 0.7761 0.8169 -0.0010 0.188 Uiso 0.50 1 calc PR A -1
C32 C 0.7069(4) 0.8992(3) -0.0058(3) 0.123(9) Uani 0.50 1 d PDU A -1
H32A H 0.6821 0.8898 0.0064 0.185 Uiso 0.50 1 calc PR A -1
H32B H 0.7016 0.8911 -0.0264 0.185 Uiso 0.50 1 calc PR A -1
H32C H 0.7102 0.9310 -0.0043 0.185 Uiso 0.50 1 calc PR A -1
O40 O 0.8830(4) 0.5187(3) 0.0602(3) 0.157(6) Uani 1 1 d RD . .
C40 C 0.8801(4) 0.4890(3) 0.0371(3) 0.26(2) Uani 1 1 d RD . .
H40A H 0.8819 0.5046 0.0183 0.393 Uiso 1 1 calc R . .
H40B H 0.8522 0.4734 0.0383 0.393 Uiso 1 1 calc R . .
H40C H 0.9043 0.4680 0.0385 0.393 Uiso 1 1 calc R . .
O41 O 0.0162(4) 0.8462(4) 0.9148(2) 0.113(4) Uani 1 1 d D . .
C41 C 0.0040(7) 0.8455(6) 0.8851(3) 0.139(7) Uani 1 1 d D . .
H41A H -0.0223 0.8633 0.8823 0.208 Uiso 1 1 calc R . .
H41B H -0.0022 0.8153 0.8791 0.208 Uiso 1 1 calc R . .
H41C H 0.0278 0.8572 0.8730 0.208 Uiso 1 1 calc R . .
O42 O 0.7356(7) 0.6782(7) 0.8077(6) 0.150(10) Uani 0.63(2) 1 d PD B 1
C42 C 0.7748(13) 0.6592(13) 0.7996(10) 0.21(2) Uani 0.63(2) 1 d PD B 1
H42A H 0.7990 0.6750 0.8090 0.320 Uiso 0.63(2) 1 calc PR B 1
H42B H 0.7780 0.6606 0.7781 0.320 Uiso 0.63(2) 1 calc PR B 1
H42C H 0.7751 0.6286 0.8060 0.320 Uiso 0.63(2) 1 calc PR B 1
O42A O 0.6980(8) 0.6434(14) 0.8069(8) 0.154(19) Uani 0.37(2) 1 d P B 2
O44 O 0.2403(14) 0.9795(12) 0.0267(13) 0.15(2) Uani 0.25 1 d P C -1

loop_
_atom_site_aniso_label
_atom_site_aniso_U_11
_atom_site_aniso_U_22
_atom_site_aniso_U_33
_atom_site_aniso_U_23
_atom_site_aniso_U_13
_atom_site_aniso_U_12
U1 0.02930(17) 0.0507(2) 0.02234(18) -0.00135(12) 0.00143(11) 0.00539(12)
O1 0.039(3) 0.066(4) 0.038(3) -0.006(3) 0.001(3) 0.013(3)
O2 0.033(3) 0.049(3) 0.035(3) 0.005(3) -0.003(2) 0.004(2)
O3 0.039(3) 0.043(3) 0.028(3) -0.001(2) 0.003(2) -0.002(2)
O4 0.036(3) 0.064(4) 0.028(3) 0.001(3) 0.008(2) -0.007(3)
O5 0.050(3) 0.061(4) 0.028(3) -0.007(3) 0.001(3) 0.006(3)
O6 0.041(3) 0.079(4) 0.027(3) -0.006(3) 0.009(3) -0.002(3)
O7 0.072(5) 0.187(10) 0.033(4) -0.005(5) 0.017(4) -0.041(6)
O8 0.096(6) 0.074(5) 0.047(4) -0.019(4) -0.006(4) -0.015(4)
O9 0.044(3) 0.054(4) 0.043(3) -0.008(3) -0.006(3) 0.001(3)
O10 0.047(3) 0.040(3) 0.029(3) -0.003(2) 0.006(2) -0.005(2)
O11 0.108(7) 0.065(5) 0.076(5) 0.020(4) 0.033(5) -0.014(4)
N1 0.058(5) 0.118(8) 0.033(4) -0.007(5) 0.017(4) -0.014(5)
N2 0.067(5) 0.055(5) 0.049(5) -0.007(4) -0.002(4) 0.004(4)
N3 0.048(4) 0.037(3) 0.024(3) -0.004(3) 0.005(3) -0.004(3)
N4 0.083(6) 0.071(6) 0.044(5) 0.020(4) 0.018(4) 0.005(5)
C1 0.067(8) 0.169(15) 0.052(7) -0.013(8) 0.020(6) -0.040(8)
C2 0.053(6) 0.105(9) 0.043(6) -0.005(6) 0.015(5) 0.005(6)
C3 0.049(5) 0.098(8) 0.034(5) -0.005(5) 0.010(4) 0.014(5)
C4 0.053(6) 0.100(8) 0.027(5) -0.010(5) 0.004(4) 0.010(5)
C5 0.065(6) 0.077(7) 0.038(5) -0.026(5) -0.003(5) 0.014(5)
C6 0.057(5) 0.055(5) 0.032(5) -0.011(4) 0.001(4) 0.015(4)
C7 0.041(4) 0.059(5) 0.032(4) -0.008(4) -0.003(3) 0.017(4)
C8 0.033(4) 0.074(6) 0.033(5) -0.012(4) 0.005(3) 0.013(4)
C9 0.068(6) 0.048(5) 0.045(6) -0.021(4) -0.003(5) 0.014(5)
C10 0.088(8) 0.049(6) 0.058(6) -0.012(5) -0.002(6) -0.014(5)
C11 0.060(6) 0.056(6) 0.040(5) -0.004(4) -0.008(4) -0.015(4)
C12 0.034(4) 0.056(5) 0.037(5) 0.008(4) -0.003(3) 0.007(4)
C13 0.044(4) 0.035(4) 0.029(4) -0.001(3) 0.004(3) -0.003(3)
C14 0.035(4) 0.043(4) 0.029(4) 0.001(3) -0.006(3) -0.006(3)
C15 0.040(4) 0.041(4) 0.031(4) 0.000(3) 0.000(3) -0.002(3)
C16 0.059(6) 0.044(5) 0.040(5) 0.000(4) 0.007(4) -0.008(4)
C17 0.059(6) 0.042(5) 0.046(5) 0.004(4) 0.008(4) -0.010(4)
C18 0.035(4) 0.055(5) 0.042(5) 0.006(4) 0.003(4) -0.002(4)
C19 0.027(4) 0.056(5) 0.027(4) 0.008(4) -0.001(3) 0.000(3)
C20 0.034(4) 0.043(4) 0.029(4) 0.002(3) -0.004(3) 0.003(3)
C21 0.057(6) 0.058(6) 0.056(6) 0.013(5) 0.012(5) 0.000(5)
C22 0.169(16) 0.110(11) 0.061(8) 0.035(8) 0.048(9) 0.006(10)
N5 0.044(6) 0.058(6) 0.031(5) 0.000 0.000 0.014(5)
C23 0.058(6) 0.048(5) 0.045(5) 0.001(4) 0.010(4) 0.003(4)
C24 0.076(8) 0.078(8) 0.062(7) -0.013(6) -0.025(6) 0.017(6)
N6 0.051(11) 0.105(19) 0.072(16) 0.002(13) -0.014(10) -0.007(11)
C25 0.054(14) 0.11(2) 0.074(19) 0.002(15) 0.039(15) -0.011(14)
C26 0.063(16) 0.15(3) 0.16(3) 0.05(3) -0.044(19) -0.001(19)
C27 0.046(13) 0.18(3) 0.073(18) 0.04(2) -0.007(12) -0.023(17)
C28 0.091(19) 0.102(19) 0.083(17) 0.000(15) 0.025(14) 0.004(15)
N6A 0.026(10) 0.14(3) 0.017(9) 0.006(13) 0.002(7) -0.028(13)
C25A 0.06(2) 0.29(8) 0.05(2) 0.04(3) -0.007(19) 0.02(3)
C26A 0.08(2) 0.17(4) 0.08(2) 0.06(3) -0.057(19) -0.06(3)
C27A 0.057(17) 0.10(2) 0.045(15) 0.000(14) 0.007(12) -0.003(14)
C28A 0.08(2) 0.11(3) 0.042(15) 0.019(16) 0.008(14) 0.018(18)
N7 0.059(7) 0.088(9) 0.216(19) 0.015(15) -0.038(11) 0.010(12)
C29 0.055(12) 0.104(16) 0.23(2) 0.013(19) -0.047(16) -0.011(14)
C30 0.087(15) 0.115(17) 0.21(2) 0.03(2) -0.032(19) 0.005(15)
C31 0.063(11) 0.088(13) 0.23(3) 0.002(17) -0.018(19) -0.009(16)
C32 0.062(13) 0.098(16) 0.21(2) 0.003(18) -0.060(15) 0.021(14)
O40 0.228(16) 0.075(7) 0.170(12) -0.029(8) -0.071(11) 0.048(8)
C40 0.28(3) 0.14(2) 0.36(4) -0.18(3) -0.17(3) 0.09(2)
O41 0.148(10) 0.121(8) 0.072(6) 0.032(6) 0.017(6) 0.035(7)
C41 0.174(18) 0.153(17) 0.090(13) 0.017(11) 0.023(13) 0.051(15)
O42 0.131(19) 0.125(17) 0.20(2) 0.019(15) -0.071(16) 0.006(13)
C42 0.26(6) 0.14(3) 0.24(5) 0.03(3) 0.09(4) 0.08(4)
O42A 0.042(13) 0.27(4) 0.15(3) 0.13(3) -0.044(15) -0.037(19)
O44 0.12(3) 0.06(2) 0.26(6) -0.01(3) 0.12(4) -0.01(2)

loop_
_atom_type_symbol
_atom_type_description
_atom_type_scat_dispersion_real
_atom_type_scat_dispersion_imag
_atom_type_scat_source
C C 0.0033 0.0016 'International Tables Vol C Tables 4.2.6.8 and 6.1.1.4'
H H 0.0000 0.0000 'International Tables Vol C Tables 4.2.6.8 and 6.1.1.4'
N N 0.0061 0.0033 'International Tables Vol C Tables 4.2.6.8 and 6.1.1.4'
O O 0.0106 0.0060 'International Tables Vol C Tables 4.2.6.8 and 6.1.1.4'
U U -9.6767 9.6646 'International Tables Vol C Tables 4.2.6.8 and 6.1.1.4'

loop_
_geom_angle_atom_site_label_1
_geom_angle_atom_site_label_2
_geom_angle_atom_site_label_3
_geom_angle
_geom_angle_site_symmetry_1
_geom_angle_site_symmetry_3
_geom_angle_publ_flag
O2 U1 O1 179.7(3) . . ?
O2 U1 O5 86.8(2) . . ?
O1 U1 O5 93.5(2) . . ?
O2 U1 O6 91.6(2) . . ?
O1 U1 O6 88.4(2) . . ?
O5 U1 O6 66.7(2) . . ?
O2 U1 O4 85.3(2) . . ?
O1 U1 O4 94.4(2) . . ?
O5 U1 O4 141.56(19) . . ?
O6 U1 O4 76.0(2) . . ?
O2 U1 O10 90.5(2) . 27_465 ?
O1 U1 O10 89.6(2) . 27_465 ?
O5 U1 O10 77.1(2) . 27_465 ?
O6 U1 O10 143.6(2) . 27_465 ?
O4 U1 O10 140.39(18) . 27_465 ?
O2 U1 O3 90.5(2) . . ?
O1 U1 O3 89.2(2) . . ?
O5 U1 O3 151.59(19) . . ?
O6 U1 O3 141.7(2) . . ?
O4 U1 O3 66.08(18) . . ?
O10 U1 O3 74.62(18) 27_465 . ?
C20 O3 U1 119.5(5) . . ?
C19 O4 U1 120.5(5) . . ?
C7 O5 U1 119.3(6) . . ?
C8 O6 U1 119.6(5) . . ?
C12 O9 C11 112.4(7) . . ?
C14 O10 U1 151.8(5) . 20_666 ?
C2 N1 C1 122.7(9) . . ?
C2 N1 H1B 118.7 . . ?
C1 N1 H1B 118.7 . . ?
C9 N2 C10 123.7(9) . . ?
C9 N2 H2B 118.2 . . ?
C10 N2 H2B 118.2 . . ?
C14 N3 C13 125.4(6) . . ?
C14 N3 H3A 117.3 . . ?
C13 N3 H3A 117.3 . . ?
C21 N4 C22 121.1(10) . . ?
C21 N4 H4A 119.5 . . ?
C22 N4 H4A 119.5 . . ?
N1 C1 H1C 109.5 . . ?
N1 C1 H1D 109.5 . . ?
H1C C1 H1D 109.5 . . ?
N1 C1 H1E 109.5 . . ?
H1C C1 H1E 109.5 . . ?
H1D C1 H1E 109.5 . . ?
O7 C2 N1 121.5(11) . . ?
O7 C2 C3 120.6(10) . . ?
N1 C2 C3 117.9(9) . . ?
C8 C3 C4 119.1(10) . . ?
C8 C3 C2 122.5(9) . . ?
C4 C3 C2 118.3(9) . . ?
C5 C4 C3 122.1(9) . . ?
C5 C4 H4B 118.9 . . ?
C3 C4 H4B 118.9 . . ?
C4 C5 C6 120.4(9) . . ?
C4 C5 H5A 119.8 . . ?
C6 C5 H5A 119.8 . . ?
C7 C6 C5 119.4(9) . . ?
C7 C6 C9 121.9(8) . . ?
C5 C6 C9 118.6(8) . . ?
O5 C7 C6 125.5(9) . . ?
O5 C7 C8 115.3(7) . . ?
C6 C7 C8 119.2(8) . . ?
O6 C8 C3 125.3(9) . . ?
O6 C8 C7 115.2(7) . . ?
C3 C8 C7 119.5(9) . . ?
O8 C9 N2 122.2(10) . . ?
O8 C9 C6 120.2(9) . . ?
N2 C9 C6 117.5(8) . . ?
N2 C10 C11 111.3(8) . . ?
N2 C10 H10A 109.4 . . ?
C11 C10 H10A 109.4 . . ?
N2 C10 H10B 109.4 . . ?
C11 C10 H10B 109.4 . . ?
H10A C10 H10B 108.0 . . ?
O9 C11 C10 105.6(7) . . ?
O9 C11 H11A 110.6 . . ?
C10 C11 H11A 110.6 . . ?
O9 C11 H11B 110.6 . . ?
C10 C11 H11B 110.6 . . ?
H11A C11 H11B 108.8 . . ?
O9 C12 C13 110.1(6) . 27_465 ?
O9 C12 H12A 109.6 . . ?
C13 C12 H12A 109.6 27_465 . ?
O9 C12 H12B 109.6 . . ?
C13 C12 H12B 109.6 27_465 . ?
H12A C12 H12B 108.1 . . ?
N3 C13 C12 113.0(7) . 20_666 ?
N3 C13 H13A 109.0 . . ?
C12 C13 H13A 109.0 20_666 . ?
N3 C13 H13B 109.0 . . ?
C12 C13 H13B 109.0 20_666 . ?
H13A C13 H13B 107.8 . . ?
O10 C14 N3 121.2(7) . . ?
O10 C14 C15 121.2(7) . . ?
N3 C14 C15 117.5(7) . . ?
C20 C15 C16 120.0(8) . . ?
C20 C15 C14 123.1(7) . . ?
C16 C15 C14 116.9(7) . . ?
C17 C16 C15 119.7(8) . . ?
C17 C16 H16A 120.2 . . ?
C15 C16 H16A 120.2 . . ?
C16 C17 C18 122.3(8) . . ?
C16 C17 H17A 118.9 . . ?
C18 C17 H17A 118.9 . . ?
C19 C18 C17 118.1(8) . . ?
C19 C18 C21 123.4(8) . . ?
C17 C18 C21 118.2(8) . . ?
O4 C19 C18 123.5(7) . . ?
O4 C19 C20 116.0(7) . . ?
C18 C19 C20 120.5(8) . . ?
O3 C20 C15 125.1(7) . . ?
O3 C20 C19 115.5(7) . . ?
C15 C20 C19 119.3(7) . . ?
O11 C21 N4 120.7(9) . . ?
O11 C21 C18 121.5(10) . . ?
N4 C21 C18 117.6(9) . . ?
N4 C22 H22A 109.5 . . ?
N4 C22 H22B 109.5 . . ?
H22A C22 H22B 109.5 . . ?
N4 C22 H22C 109.5 . . ?
H22A C22 H22C 109.5 . . ?
H22B C22 H22C 109.5 . . ?
C23 N5 C23 109.8(9) 10_664 . ?
C23 N5 C24 109.3(7) 10_664 10_664 ?
C23 N5 C24 109.6(6) . 10_664 ?
C23 N5 C24 109.6(6) 10_664 . ?
C23 N5 C24 109.3(7) . . ?
C24 N5 C24 109.3(11) 10_664 . ?
N5 C23 H23A 109.5 . . ?
N5 C23 H23B 109.5 . . ?
H23A C23 H23B 109.5 . . ?
N5 C23 H23C 109.5 . . ?
H23A C23 H23C 109.5 . . ?
H23B C23 H23C 109.5 . . ?
N5 C24 H24A 109.5 . . ?
N5 C24 H24B 109.5 . . ?
H24A C24 H24B 109.5 . . ?
N5 C24 H24C 109.5 . . ?
H24A C24 H24C 109.5 . . ?
H24B C24 H24C 109.5 . . ?
C28 N6 C26 109.4(14) . . ?
C28 N6 C25 109.9(13) . . ?
C26 N6 C25 110.4(14) . . ?
C28 N6 C27 110.0(14) . . ?
C26 N6 C27 109.2(13) . . ?
C25 N6 C27 108.0(13) . . ?
N6 C25 H25A 109.5 . . ?
N6 C25 H25B 109.5 . . ?
H25A C25 H25B 109.5 . . ?
N6 C25 H25C 109.5 . . ?
H25A C25 H25C 109.5 . . ?
H25B C25 H25C 109.5 . . ?
N6 C26 H26A 109.5 . . ?
N6 C26 H26B 109.5 . . ?
H26A C26 H26B 109.5 . . ?
N6 C26 H26C 109.5 . . ?
H26A C26 H26C 109.5 . . ?
H26B C26 H26C 109.5 . . ?
N6 C27 H27A 109.5 . . ?
N6 C27 H27B 109.5 . . ?
H27A C27 H27B 109.5 . . ?
N6 C27 H27C 109.5 . . ?
H27A C27 H27C 109.5 . . ?
H27B C27 H27C 109.5 . . ?
N6 C28 H28A 109.5 . . ?
N6 C28 H28B 109.5 . . ?
H28A C28 H28B 109.5 . . ?
N6 C28 H28C 109.5 . . ?
H28A C28 H28C 109.5 . . ?
H28B C28 H28C 109.5 . . ?
C28A N6A C26A 108.6(14) . . ?
C28A N6A C25A 108.1(15) . . ?
C26A N6A C25A 110.4(14) . . ?
C28A N6A C27A 111.4(12) . . ?
C26A N6A C27A 108.9(14) . . ?
C25A N6A C27A 109.5(14) . . ?
N6A C25A H25D 109.5 . . ?
N6A C25A H25E 109.5 . . ?
H25D C25A H25E 109.5 . . ?
N6A C25A H25F 109.5 . . ?
H25D C25A H25F 109.5 . . ?
H25E C25A H25F 109.5 . . ?
N6A C26A H26D 109.5 . . ?
N6A C26A H26E 109.5 . . ?
H26D C26A H26E 109.5 . . ?
N6A C26A H26F 109.5 . . ?
H26D C26A H26F 109.5 . . ?
H26E C26A H26F 109.5 . . ?
N6A C27A H27D 109.5 . . ?
N6A C27A H27E 109.5 . . ?
H27D C27A H27E 109.5 . . ?
N6A C27A H27F 109.5 . . ?
H27D C27A H27F 109.5 . . ?
H27E C27A H27F 109.5 . . ?
N6A C28A H28D 109.5 . . ?
N6A C28A H28E 109.5 . . ?
H28D C28A H28E 109.5 . . ?
N6A C28A H28F 109.5 . . ?
H28D C28A H28F 109.5 . . ?
H28E C28A H28F 109.5 . . ?
C31 N7 C29 110.3(10) . . ?
C31 N7 C32 108.3(12) . . ?
C29 N7 C32 108.4(7) . . ?
C31 N7 C30 110.3(12) . . ?
C29 N7 C30 110.0(10) . . ?
C32 N7 C30 109.6(11) . . ?
N7 C29 H29A 109.5 . . ?
N7 C29 H29B 109.5 . . ?
H29A C29 H29B 109.5 . . ?
N7 C29 H29C 109.5 . . ?
H29A C29 H29C 109.5 . . ?
H29B C29 H29C 109.5 . . ?
N7 C30 H30A 109.5 . . ?
N7 C30 H30B 109.5 . . ?
H30A C30 H30B 109.5 . . ?
N7 C30 H30C 109.5 . . ?
H30A C30 H30C 109.5 . . ?
H30B C30 H30C 109.5 . . ?
N7 C31 H31A 109.5 . . ?
N7 C31 H31B 109.5 . . ?
H31A C31 H31B 109.5 . . ?
N7 C31 H31C 109.5 . . ?
H31A C31 H31C 109.5 . . ?
H31B C31 H31C 109.5 . . ?
N7 C32 H32A 109.5 . . ?
N7 C32 H32B 109.5 . . ?
H32A C32 H32B 109.5 . . ?
N7 C32 H32C 109.5 . . ?
H32A C32 H32C 109.5 . . ?
H32B C32 H32C 109.5 . . ?
O40 C40 H40A 109.5 . . ?
O40 C40 H40B 109.5 . . ?
H40A C40 H40B 109.5 . . ?
O40 C40 H40C 109.5 . . ?
H40A C40 H40C 109.5 . . ?
H40B C40 H40C 109.5 . . ?
O41 C41 H41A 109.5 . . ?
O41 C41 H41B 109.5 . . ?
H41A C41 H41B 109.5 . . ?
O41 C41 H41C 109.5 . . ?
H41A C41 H41C 109.5 . . ?
H41B C41 H41C 109.5 . . ?

loop_
_geom_bond_atom_site_label_1
_geom_bond_atom_site_label_2
_geom_bond_distance
_geom_bond_site_symmetry_2
_geom_bond_publ_flag
U1 O2 1.785(5) . ?
U1 O1 1.794(6) . ?
U1 O5 2.342(6) . ?
U1 O6 2.347(5) . ?
U1 O4 2.362(6) . ?
U1 O10 2.365(5) 27_465 ?
U1 O3 2.397(5) . ?
O3 C20 1.329(10) . ?
O4 C19 1.324(10) . ?
O5 C7 1.334(10) . ?
O6 C8 1.337(10) . ?
O7 C2 1.237(12) . ?
O8 C9 1.246(11) . ?
O9 C12 1.411(10) . ?
O9 C11 1.435(10) . ?
O10 C14 1.255(9) . ?
O10 U1 2.365(5) 20_666 ?
O11 C21 1.243(12) . ?
N1 C2 1.343(14) . ?
N1 C1 1.443(14) . ?
N1 H1B 0.8800 . ?
N2 C9 1.327(13) . ?
N2 C10 1.471(13) . ?
N2 H2B 0.8800 . ?
N3 C14 1.330(10) . ?
N3 C13 1.469(9) . ?
N3 H3A 0.8800 . ?
N4 C21 1.314(13) . ?
N4 C22 1.466(13) . ?
N4 H4A 0.8800 . ?
C1 H1C 0.9800 . ?
C1 H1D 0.9800 . ?
C1 H1E 0.9800 . ?
C2 C3 1.497(16) . ?
C3 C8 1.393(12) . ?
C3 C4 1.403(14) . ?
C4 C5 1.351(15) . ?
C4 H4B 0.9500 . ?
C5 C6 1.412(13) . ?
C5 H5A 0.9500 . ?
C6 C7 1.404(12) . ?
C6 C9 1.478(14) . ?
C7 C8 1.438(13) . ?
C10 C11 1.526(15) . ?
C10 H10A 0.9900 . ?
C10 H10B 0.9900 . ?
C11 H11A 0.9900 . ?
C11 H11B 0.9900 . ?
C12 C13 1.507(12) 27_465 ?
C12 H12A 0.9900 . ?
C12 H12B 0.9900 . ?
C13 C12 1.507(12) 20_666 ?
C13 H13A 0.9900 . ?
C13 H13B 0.9900 . ?
C14 C15 1.471(11) . ?
C15 C20 1.399(11) . ?
C15 C16 1.417(11) . ?
C16 C17 1.370(12) . ?
C16 H16A 0.9500 . ?
C17 C18 1.427(12) . ?
C17 H17A 0.9500 . ?
C18 C19 1.392(12) . ?
C18 C21 1.474(12) . ?
C19 C20 1.442(11) . ?
C22 H22A 0.9800 . ?
C22 H22B 0.9800 . ?
C22 H22C 0.9800 . ?
N5 C23 1.502(10) 10_664 ?
N5 C23 1.502(10) . ?
N5 C24 1.507(11) 10_664 ?
N5 C24 1.507(11) . ?
C23 H23A 0.9800 . ?
C23 H23B 0.9800 . ?
C23 H23C 0.9800 . ?
C24 H24A 0.9800 . ?
C24 H24B 0.9800 . ?
C24 H24C 0.9800 . ?
N6 C28 1.497(16) . ?
N6 C26 1.510(16) . ?
N6 C25 1.512(16) . ?
N6 C27 1.527(16) . ?
C25 H25A 0.9800 . ?
C25 H25B 0.9800 . ?
C25 H25C 0.9800 . ?
C26 H26A 0.9800 . ?
C26 H26B 0.9800 . ?
C26 H26C 0.9800 . ?
C27 H27A 0.9800 . ?
C27 H27B 0.9800 . ?
C27 H27C 0.9800 . ?
C28 H28A 0.9800 . ?
C28 H28B 0.9800 . ?
C28 H28C 0.9800 . ?
N6A C28A 1.513(16) . ?
N6A C26A 1.514(16) . ?
N6A C25A 1.514(16) . ?
N6A C27A 1.518(17) . ?
C25A H25D 0.9800 . ?
C25A H25E 0.9800 . ?
C25A H25F 0.9800 . ?
C26A H26D 0.9800 . ?
C26A H26E 0.9800 . ?
C26A H26F 0.9800 . ?
C27A H27D 0.9800 . ?
C27A H27E 0.9800 . ?
C27A H27F 0.9800 . ?
C28A H28D 0.9800 . ?
C28A H28E 0.9800 . ?
C28A H28F 0.9800 . ?
N7 C31 1.508(14) . ?
N7 C29 1.5080 . ?
N7 C32 1.511(12) . ?
N7 C30 1.512(14) . ?
C29 H29A 0.9800 . ?
C29 H29B 0.9800 . ?
C29 H29C 0.9800 . ?
C30 H30A 0.9800 . ?
C30 H30B 0.9800 . ?
C30 H30C 0.9800 . ?
C31 H31A 0.9800 . ?
C31 H31B 0.9800 . ?
C31 H31C 0.9800 . ?
C32 H32A 0.9800 . ?
C32 H32B 0.9800 . ?
C32 H32C 0.9800 . ?
O40 C40 1.3845 . ?
C40 H40A 0.9800 . ?
C40 H40B 0.9800 . ?
C40 H40C 0.9800 . ?
O41 C41 1.398(11) . ?
C41 H41A 0.9800 . ?
C41 H41B 0.9800 . ?
C41 H41C 0.9800 . ?
O42 C42 1.380(13) . ?
C42 H42A 0.9800 . ?
C42 H42B 0.9800 . ?
C42 H42C 0.9800 . ?

loop_
_platon_squeeze_void_nr
_platon_squeeze_void_average_x
_platon_squeeze_void_average_y
_platon_squeeze_void_average_z
_platon_squeeze_void_volume
_platon_squeeze_void_count_electrons
_platon_squeeze_void_content
1 0.294 -0.044 0.125 541 115 ' '
2 0.794 0.044 0.125 541 115 ' '
3 0.294 0.044 0.375 541 115 ' '
4 0.794 -0.044 0.375 541 115 ' '
5 0.206 0.044 0.625 541 115 ' '
6 0.706 -0.044 0.625 541 115 ' '
7 0.206 -0.044 0.875 541 115 ' '
8 0.706 0.044 0.875 541 115 ' '
9 0.206 0.456 0.125 541 115 ' '
10 0.706 0.456 0.375 541 115 ' '
11 0.794 0.456 0.625 541 115 ' '
12 0.294 0.456 0.875 541 115 ' '
13 0.706 0.544 0.125 541 115 ' '
14 0.206 0.544 0.375 541 115 ' '
15 0.294 0.544 0.625 541 115 ' '
16 0.794 0.544 0.875 541 115 ' '
